data_1575702
loop_
_publ_author_name
'Jiang, Ting'
'Zou, Mingjun'
'Wu, Yaozhen'
'Zhou, Jie'
'Yin, Xin'
'Guo, Wenjing'
'Wei, Zhenhong'
'Cai, Hu'

_publ_section_title
;
 A pair of chiral organic-inorganic hybrid tin compounds showing
 reversible phase transition and enhanced SHG properties.
;
_journal_issue 38
_journal_name_full 'Dalton transactions (Cambridge, England : 2003)'
_journal_page_first 14559
_journal_page_last 14565
_journal_paper_doi 10.1039/d5dt01839k
_journal_volume 54
_journal_year 2025
_chemical_absolute_configuration ad
_chemical_formula_moiety 'C4 H12 N2, Cl6 Sn '
_chemical_formula_sum 'C4 H12 Cl6 N2 Sn'
_chemical_formula_weight 419.55
_space_group_crystal_system orthorhombic
_space_group_IT_number 19
_space_group_name_Hall 'P 2ac 2ab'
_space_group_name_H-M_alt 'P 21 21 21'
_atom_sites_solution_hydrogens geom
_atom_sites_solution_primary dual
_audit_creation_date 2025-07-28
_audit_creation_method
;
Olex2 1.5
(compiled 2025.07.13 svn.rb7424aed for OlexSys, GUI svn.r7308)
;
_audit_update_record
;
2025-07-31 deposited with the CCDC.	2025-09-10 downloaded from the CCDC.
;
_cell_angle_alpha 90
_cell_angle_beta 90
_cell_angle_gamma 90
_cell_formula_units_Z 4
_cell_length_a 7.1196(2)
_cell_length_b 8.1492(2)
_cell_length_c 22.7386(7)
_cell_measurement_reflns_used 11713
_cell_measurement_temperature 304.3(5)
_cell_measurement_theta_max 30.8980
_cell_measurement_theta_min 3.0820
_cell_volume 1319.27(6)
_computing_cell_refinement 'CrysAlisPro 1.171.43.111a (Rigaku OD, 2024)'
_computing_data_collection 'CrysAlisPro system (CCD 43.111a 64-bit (release 27-02-2024))'
_computing_data_reduction 'CrysAlisPro 1.171.43.111a (Rigaku OD, 2024)'
_computing_molecular_graphics 'Olex2 1.5 (Dolomanov et al., 2009)'
_computing_publication_material 'Olex2 1.5 (Dolomanov et al., 2009)'
_computing_structure_refinement 'SHELXL 2018/3 (Sheldrick, 2015)'
_computing_structure_solution 'SHELXT 2018/2 (Sheldrick, 2018)'
_diffrn_ambient_environment air
_diffrn_ambient_temperature 304.3(5)
_diffrn_detector 'Hybrid Pixel Array Detector'
_diffrn_detector_area_resol_mean 10.0000
_diffrn_detector_type HyPix
_diffrn_measured_fraction_theta_full 0.999
_diffrn_measured_fraction_theta_max 0.860
_diffrn_measurement_details
;
List of Runs (angles in degrees, time in seconds):

  # Type    Start    End  Width  t~exp~   \w     \q     \k     \f   Frames
#--------------------------------------------------------------------------
  1  \w    -39.00  14.00   0.50    0.10    --   -5.07 102.00-158.00  106
  2  \w     -8.00  78.00   0.50    0.10    --    5.34  38.00-120.00  172
  3  \w    -17.00  38.00   0.50    0.10    --    5.34 -99.00-120.00  110
  4  \w    -67.00 -30.00   0.50    0.10    --    5.34 -38.00  60.00   74
  5  \w     -7.00  81.00   0.50    0.10    --    5.34  22.00  46.00  176
;
_diffrn_measurement_device 'four-circle diffractometer'
_diffrn_measurement_device_type 'XtaLAB Synergy R, DW system, HyPix'
_diffrn_measurement_method '\w scans'
_diffrn_orient_matrix_type 'CrysAlisPro convention (1999,Acta A55,543-557)'
_diffrn_orient_matrix_UB_11 -0.0825316000
_diffrn_orient_matrix_UB_12 0.0444043000
_diffrn_orient_matrix_UB_13 0.0071881000
_diffrn_orient_matrix_UB_21 0.0480691000
_diffrn_orient_matrix_UB_22 0.0747580000
_diffrn_orient_matrix_UB_23 -0.0052798000
_diffrn_orient_matrix_UB_31 -0.0283551000
_diffrn_orient_matrix_UB_32 -0.0025299000
_diffrn_orient_matrix_UB_33 -0.0299089000
_diffrn_radiation_monochromator mirror
_diffrn_radiation_probe x-ray
_diffrn_radiation_type 'Mo K\a'
_diffrn_radiation_wavelength 0.71073
_diffrn_reflns_av_R_equivalents 0.0318
_diffrn_reflns_av_unetI/netI 0.0245
_diffrn_reflns_Laue_measured_fraction_full 0.999
_diffrn_reflns_Laue_measured_fraction_max 0.860
_diffrn_reflns_limit_h_max 9
_diffrn_reflns_limit_h_min -10
_diffrn_reflns_limit_k_max 10
_diffrn_reflns_limit_k_min -11
_diffrn_reflns_limit_l_max 31
_diffrn_reflns_limit_l_min -29
_diffrn_reflns_number 14722
_diffrn_reflns_point_group_measured_fraction_full 0.999
_diffrn_reflns_point_group_measured_fraction_max 0.829
_diffrn_reflns_theta_full 25.242
_diffrn_reflns_theta_max 30.956
_diffrn_reflns_theta_min 2.998
_diffrn_source 'Rotating-anode X-ray tube'
_diffrn_source_type 'Rigaku (Mo) X-ray Source'
_exptl_absorpt_coefficient_mu 3.114
_exptl_absorpt_correction_T_max 1.00000
_exptl_absorpt_correction_T_min 0.17617
_exptl_absorpt_correction_type multi-scan
_exptl_absorpt_process_details
;
CrysAlisPro 1.171.43.111a (Rigaku Oxford Diffraction, 2024)
Empirical absorption correction using spherical harmonics,
implemented in SCALE3 ABSPACK scaling algorithm.
;
_exptl_crystal_colour 'clear light colourless'
_exptl_crystal_colour_lustre clear
_exptl_crystal_colour_modifier light
_exptl_crystal_colour_primary colourless
_exptl_crystal_density_diffrn 2.112
_exptl_crystal_description block
_exptl_crystal_F_000 808
_exptl_crystal_size_max 0.1
_exptl_crystal_size_mid 0.08
_exptl_crystal_size_min 0.07
_refine_diff_density_max 1.305
_refine_diff_density_min -1.349
_refine_diff_density_rms 0.185
_refine_ls_abs_structure_details
;
 Flack x determined using 1211 quotients [(I+)-(I-)]/[(I+)+(I-)]
 (Parsons, Flack and Wagner, Acta Cryst. B69 (2013) 249-259).
;
_refine_ls_abs_structure_Flack -0.04(3)
_refine_ls_extinction_coef 0.0244(11)
_refine_ls_extinction_expression Fc^*^=kFc[1+0.001xFc^2^\l^3^/sin(2\q)]^-1/4^
_refine_ls_extinction_method 'SHELXL-2018/3 (Sheldrick 2018)'
_refine_ls_goodness_of_fit_ref 1.084
_refine_ls_hydrogen_treatment constr
_refine_ls_matrix_type full
_refine_ls_number_parameters 148
_refine_ls_number_reflns 3481
_refine_ls_number_restraints 197
_refine_ls_restrained_S_all 1.079
_refine_ls_R_factor_all 0.0338
_refine_ls_R_factor_gt 0.0315
_refine_ls_shift/su_max 0.000
_refine_ls_shift/su_mean 0.000
_refine_ls_structure_factor_coef Fsqd
_refine_ls_weighting_details 'w=1/[\s^2^(Fo^2^)+(0.0494P)^2^+0.2792P] where P=(Fo^2^+2Fc^2^)/3'
_refine_ls_weighting_scheme calc
_refine_ls_wR_factor_gt 0.0806
_refine_ls_wR_factor_ref 0.0818
_reflns_Friedel_coverage 0.674
_reflns_Friedel_fraction_full 1.000
_reflns_Friedel_fraction_max 0.787
_reflns_number_gt 3258
_reflns_number_total 3481
_reflns_threshold_expression 'I > 2\s(I)'
_cod_data_source_file d5dt01839k2.cif
_cod_data_source_block jt_0424_i_auto
_cod_depositor_comments 'Adding full bibliography for 1575699--1575702.cif.'
_cod_database_code 1575702
_shelx_shelxl_version_number 2018/3
_chemical_oxdiff_formula 'C4 H12 N2 Sn Cl6'
_shelx_space_group_comment
;
The symmetry employed for this shelxl refinement is uniquely defined
by the following loop, which should always be used as a source of
symmetry information in preference to the above space-group names.
They are only intended as comments.
;
_shelx_estimated_absorpt_t_max 0.811
_shelx_estimated_absorpt_t_min 0.746
_olex2_refinement_description
;
1. Fixed Uiso
 At 1.2 times of:
  All C(H,H) groups, All N(H,H,H) groups, All N(H,H,H,H) groups
2. Restrained distances
 N2-C3 \\sim N2-C3A
 with sigma of 0.02
 C1-C3 \\sim C1-C3A
 with sigma of 0.04
 N2-C4 \\sim N2-C4A
 with sigma of 0.02
 N2-C2 \\sim N2-C2A
 with sigma of 0.04
 C1-C2 \\sim C1-C2A
 with sigma of 0.02
 C4A-C1 \\sim C4-C1 \\sim N2-C4A \\sim N2-C4 \\sim N2-C3 \\sim N2-C3A \\sim
C3-C2 \\sim C3A-C2A \\sim C2-C1 ~
 C2A-C1
 with sigma of 0.02
 C1-C4 \\sim C1-C4A
 with sigma of 0.02
 C2-C3 \\sim C2A-C3A
 with sigma of 0.02
3. Uiso/Uaniso restraints and constraints
C1 \\sim N1 \\sim C2 \\sim C4 \\sim C2A \\sim C4A \\sim C3 \\sim N2 \\sim C3A:
within 2A with sigma of 0.01 and sigma for terminal atoms of 0.02 within 2A
Uanis(C1) \\sim Ueq, Uanis(N1) \\sim Ueq, Uanis(C2) \\sim Ueq, Uanis(C4) \\sim
Ueq, Uanis(C2A) \\sim Ueq, Uanis(C4A) \\sim Ueq, Uanis(C3) \\sim Ueq, Uanis(N2)
\\sim Ueq, Uanis(C3A) \\sim Ueq: with sigma of 0.01 and sigma for terminal
atoms of 0.02
4. Others
 Sof(H2BC)=Sof(H2BD)=Sof(H1BB)=Sof(C2A)=Sof(H2AC)=Sof(H2AD)=Sof(C4A)=Sof(H4AA)=
 Sof(H4AB)=Sof(C3A)=Sof(H3AA)=Sof(H3AB)=1-FVAR(1)
 Sof(H2AA)=Sof(H2AB)=Sof(H1AA)=Sof(C2)=Sof(H2A)=Sof(H2B)=Sof(C3)=Sof(H3A)=
 Sof(H3B)=Sof(C4)=Sof(H4A)=Sof(H4B)=FVAR(1)
5.a Ternary CH refined with riding coordinates:
 C1(H1AA), C1(H1BB)
5.b Secondary CH2 refined with riding coordinates:
 N2(H2AA,H2AB), N2(H2BC,H2BD), C2(H2A,H2B), C3(H3A,H3B), C4(H4A,H4B), C2A(H2AC,
 H2AD), C4A(H4AA,H4AB), C3A(H3AA,H3AB)
5.c Idealised Me refined as rotating group:
 N1(H1A,H1B,H1C)
;
_olex2_submission_special_instructions 'No special instructions were received'
_oxdiff_exptl_absorpt_empirical_details
;
Empirical correction (ABSPACK) includes:
- Absorption correction using spherical harmonics
- Frame scaling
;
_oxdiff_exptl_absorpt_empirical_full_max 3.468
_oxdiff_exptl_absorpt_empirical_full_min 0.680

loop_
_space_group_symop_operation_xyz
'x, y, z'
'-x+1/2, -y, z+1/2'
'-x, y+1/2, -z+1/2'
'x+1/2, -y+1/2, -z'

loop_
_atom_site_label
_atom_site_type_symbol
_atom_site_fract_x
_atom_site_fract_y
_atom_site_fract_z
_atom_site_U_iso_or_equiv
_atom_site_adp_type
_atom_site_occupancy
_atom_site_site_symmetry_order
_atom_site_calc_flag
_atom_site_refinement_flags_posn
_atom_site_refinement_flags_adp
_atom_site_refinement_flags_occupancy
_atom_site_disorder_assembly
_atom_site_disorder_group
Sn1 Sn 0.24584(4) 0.49612(3) 0.36217(2) 0.02449(12) Uani 1 1 d . . . . .
Cl1 Cl -0.00722(16) 0.44128(15) 0.43052(5) 0.0362(3) Uani 1 1 d . . . . .
Cl2 Cl 0.48728(15) 0.45561(14) 0.43562(4) 0.0345(3) Uani 1 1 d . . . . .
Cl3 Cl 0.23215(18) 0.78474(14) 0.38888(5) 0.0439(3) Uani 1 1 d . . . . .
Cl4 Cl 0.49141(16) 0.55476(15) 0.29082(4) 0.0357(3) Uani 1 1 d . . . . .
Cl5 Cl 0.00898(15) 0.54328(16) 0.28661(4) 0.0382(3) Uani 1 1 d . . . . .
Cl6 Cl 0.26298(17) 0.20976(13) 0.33565(5) 0.0398(3) Uani 1 1 d . . . . .
N1 N 0.7399(6) 1.2025(4) 0.33177(15) 0.0347(8) Uani 1 1 d . U . . .
H1A H 0.786163 1.195791 0.295486 0.042 Uiso 1 1 calc R U . . .
H1B H 0.783495 1.292658 0.349146 0.042 Uiso 1 1 calc R U . . .
H1C H 0.615094 1.206947 0.330132 0.042 Uiso 1 1 calc R U . . .
N2 N 0.7367(6) 0.7791(4) 0.38658(14) 0.0348(8) Uani 1 1 d D U . . .
H2AA H 0.838527 0.716246 0.389355 0.042 Uiso 0.56(4) 1 calc R U P A 1
H2AB H 0.638133 0.714209 0.380334 0.042 Uiso 0.56(4) 1 calc R U P A 1
H2BC H 0.838939 0.719772 0.379179 0.042 Uiso 0.44(4) 1 calc R U P A 2
H2BD H 0.638636 0.711545 0.388417 0.042 Uiso 0.44(4) 1 calc R U P A 2
C1 C 0.7985(6) 1.0550(5) 0.36626(18) 0.0306(9) Uani 1 1 d D U . . .
H1AA H 0.933157 1.062158 0.374893 0.037 Uiso 0.56(4) 1 calc R U P A 1
H1BB H 0.935301 1.043820 0.363422 0.037 Uiso 0.44(4) 1 calc R U P A 2
C2 C 0.688(2) 1.0480(15) 0.4246(5) 0.030(2) Uani 0.56(4) 1 d D U P A 1
H2A H 0.740913 1.121745 0.453588 0.037 Uiso 0.56(4) 1 calc R U P A 1
H2B H 0.556616 1.075652 0.418521 0.037 Uiso 0.56(4) 1 calc R U P A 1
C3 C 0.710(3) 0.8727(16) 0.4429(5) 0.034(2) Uani 0.56(4) 1 d D U P A 1
H3A H 0.598425 0.834693 0.463454 0.041 Uiso 0.56(4) 1 calc R U P A 1
H3B H 0.817575 0.859648 0.468468 0.041 Uiso 0.56(4) 1 calc R U P A 1
C4 C 0.758(3) 0.8945(14) 0.3368(5) 0.034(3) Uani 0.56(4) 1 d D U P A 1
H4A H 0.643614 0.900497 0.313693 0.041 Uiso 0.56(4) 1 calc R U P A 1
H4B H 0.860961 0.861955 0.311357 0.041 Uiso 0.56(4) 1 calc R U P A 1
C2A C 0.745(4) 1.049(2) 0.4288(6) 0.039(3) Uani 0.44(4) 1 d D U P A 2
H2AC H 0.617991 1.088849 0.434534 0.046 Uiso 0.44(4) 1 calc R U P A 2
H2AD H 0.830246 1.113496 0.452668 0.046 Uiso 0.44(4) 1 calc R U P A 2
C4A C 0.707(3) 0.9026(17) 0.3387(7) 0.028(3) Uani 0.44(4) 1 d D U P A 2
H4AA H 0.575120 0.919928 0.330728 0.033 Uiso 0.44(4) 1 calc R U P A 2
H4AB H 0.770574 0.870377 0.302658 0.033 Uiso 0.44(4) 1 calc R U P A 2
C3A C 0.759(3) 0.869(2) 0.4442(7) 0.035(3) Uani 0.44(4) 1 d D U P A 2
H3AA H 0.879801 0.844119 0.461860 0.042 Uiso 0.44(4) 1 calc R U P A 2
H3AB H 0.660511 0.837490 0.471500 0.042 Uiso 0.44(4) 1 calc R U P A 2

loop_
_atom_site_aniso_label
_atom_site_aniso_U_11
_atom_site_aniso_U_22
_atom_site_aniso_U_33
_atom_site_aniso_U_23
_atom_site_aniso_U_13
_atom_site_aniso_U_12
Sn1 0.01910(16) 0.02479(18) 0.02959(18) -0.00183(8) 0.00075(8) -0.00051(14)
Cl1 0.0271(5) 0.0448(7) 0.0367(5) -0.0014(4) 0.0078(4) -0.0052(5)
Cl2 0.0277(5) 0.0418(7) 0.0340(5) 0.0003(4) -0.0053(4) 0.0026(5)
Cl3 0.0409(6) 0.0245(5) 0.0664(8) -0.0070(4) -0.0001(6) 0.0022(6)
Cl4 0.0284(5) 0.0467(8) 0.0319(4) 0.0004(4) 0.0055(4) -0.0092(5)
Cl5 0.0282(5) 0.0507(9) 0.0357(5) 0.0015(5) -0.0061(4) 0.0037(6)
Cl6 0.0345(5) 0.0277(4) 0.0574(6) -0.0109(4) 0.0044(6) -0.0036(6)
N1 0.041(2) 0.0246(15) 0.0382(18) 0.0038(13) 0.0013(19) -0.002(2)
N2 0.040(2) 0.0243(16) 0.0400(19) 0.0018(13) -0.0007(19) -0.0042(19)
C1 0.0266(19) 0.0218(19) 0.043(2) 0.0054(17) -0.0042(16) -0.0046(16)
C2 0.030(5) 0.027(4) 0.035(4) -0.002(3) -0.006(3) 0.002(4)
C3 0.036(5) 0.035(4) 0.030(4) 0.002(3) -0.004(4) -0.001(4)
C4 0.046(6) 0.025(4) 0.032(4) 0.000(3) 0.007(4) 0.004(4)
C2A 0.046(6) 0.032(4) 0.038(4) -0.006(4) -0.017(5) 0.002(5)
C4A 0.030(5) 0.022(5) 0.031(4) 0.000(4) 0.005(4) 0.001(4)
C3A 0.036(6) 0.036(4) 0.033(4) 0.002(4) -0.006(4) -0.001(5)

loop_
_atom_type_symbol
_atom_type_description
_atom_type_scat_dispersion_real
_atom_type_scat_dispersion_imag
_atom_type_scat_source
C C 0.0033 0.0016 'International Tables Vol C Tables 4.2.6.8 and 6.1.1.4'
H H 0.0000 0.0000 'International Tables Vol C Tables 4.2.6.8 and 6.1.1.4'
Cl Cl 0.1484 0.1585 'International Tables Vol C Tables 4.2.6.8 and 6.1.1.4'
N N 0.0061 0.0033 'International Tables Vol C Tables 4.2.6.8 and 6.1.1.4'
Sn Sn -0.6537 1.4246 'International Tables Vol C Tables 4.2.6.8 and 6.1.1.4'

loop_
_geom_angle_atom_site_label_1
_geom_angle_atom_site_label_2
_geom_angle_atom_site_label_3
_geom_angle
_geom_angle_site_symmetry_1
_geom_angle_site_symmetry_3
_geom_angle_publ_flag
Cl1 Sn1 Cl3 89.33(4) . . ?
Cl1 Sn1 Cl4 177.85(4) . . ?
Cl1 Sn1 Cl5 88.09(4) . . ?
Cl2 Sn1 Cl1 93.46(4) . . ?
Cl2 Sn1 Cl3 89.31(4) . . ?
Cl2 Sn1 Cl4 88.65(4) . . ?
Cl2 Sn1 Cl5 178.18(4) . . ?
Cl3 Sn1 Cl4 90.31(4) . . ?
Cl3 Sn1 Cl5 89.76(4) . . ?
Cl4 Sn1 Cl5 89.78(3) . . ?
Cl6 Sn1 Cl1 91.12(4) . . ?
Cl6 Sn1 Cl2 90.26(4) . . ?
Cl6 Sn1 Cl3 179.40(5) . . ?
Cl6 Sn1 Cl4 89.26(4) . . ?
Cl6 Sn1 Cl5 90.65(4) . . ?
H1A N1 H1B 109.5 . . ?
H1A N1 H1C 109.5 . . ?
H1B N1 H1C 109.5 . . ?
C1 N1 H1A 109.5 . . ?
C1 N1 H1B 109.5 . . ?
C1 N1 H1C 109.5 . . ?
H2AA N2 H2AB 108.2 . . ?
H2BC N2 H2BD 108.3 . . ?
C3 N2 H2AA 109.6 . . ?
C3 N2 H2AB 109.6 . . ?
C4 N2 H2AA 109.6 . . ?
C4 N2 H2AB 109.6 . . ?
C4 N2 C3 110.1(7) . . ?
C4A N2 H2BC 109.9 . . ?
C4A N2 H2BD 109.9 . . ?
C4A N2 C3A 108.8(9) . . ?
C3A N2 H2BC 109.9 . . ?
C3A N2 H2BD 109.9 . . ?
N1 C1 H1AA 109.3 . . ?
N1 C1 H1BB 108.5 . . ?
N1 C1 C2 109.7(6) . . ?
N1 C1 C4 114.4(6) . . ?
N1 C1 C4A 108.6(6) . . ?
C2 C1 H1AA 109.3 . . ?
C4 C1 H1AA 109.3 . . ?
C4 C1 C2 104.7(7) . . ?
C2A C1 N1 117.5(8) . . ?
C2A C1 H1BB 108.5 . . ?
C2A C1 C4A 104.9(9) . . ?
C4A C1 H1BB 108.5 . . ?
C1 C2 H2A 111.2 . . ?
C1 C2 H2B 111.2 . . ?
H2A C2 H2B 109.1 . . ?
C3 C2 C1 102.8(8) . . ?
C3 C2 H2A 111.2 . . ?
C3 C2 H2B 111.2 . . ?
N2 C3 H3A 110.7 . . ?
N2 C3 H3B 110.7 . . ?
C2 C3 N2 105.1(9) . . ?
C2 C3 H3A 110.7 . . ?
C2 C3 H3B 110.7 . . ?
H3A C3 H3B 108.8 . . ?
N2 C4 C1 103.4(8) . . ?
N2 C4 H4A 111.1 . . ?
N2 C4 H4B 111.1 . . ?
C1 C4 H4A 111.1 . . ?
C1 C4 H4B 111.1 . . ?
H4A C4 H4B 109.0 . . ?
C1 C2A H2AC 111.0 . . ?
C1 C2A H2AD 111.0 . . ?
C1 C2A C3A 103.9(11) . . ?
H2AC C2A H2AD 109.0 . . ?
C3A C2A H2AC 111.0 . . ?
C3A C2A H2AD 111.0 . . ?
N2 C4A C1 100.8(9) . . ?
N2 C4A H4AA 111.6 . . ?
N2 C4A H4AB 111.6 . . ?
C1 C4A H4AA 111.6 . . ?
C1 C4A H4AB 111.6 . . ?
H4AA C4A H4AB 109.4 . . ?
N2 C3A C2A 105.2(11) . . ?
N2 C3A H3AA 110.7 . . ?
N2 C3A H3AB 110.7 . . ?
C2A C3A H3AA 110.7 . . ?
C2A C3A H3AB 110.7 . . ?
H3AA C3A H3AB 108.8 . . ?

loop_
_geom_bond_atom_site_label_1
_geom_bond_atom_site_label_2
_geom_bond_distance
_geom_bond_site_symmetry_2
_geom_bond_publ_flag
Sn1 Cl1 2.4210(10) . ?
Sn1 Cl2 2.4193(10) . ?
Sn1 Cl3 2.4312(11) . ?
Sn1 Cl4 2.4325(10) . ?
Sn1 Cl5 2.4379(10) . ?
Sn1 Cl6 2.4133(10) . ?
N1 H1A 0.8900 . ?
N1 H1B 0.8900 . ?
N1 H1C 0.8900 . ?
N1 C1 1.495(5) . ?
N2 H2AA 0.8900 . ?
N2 H2AB 0.8900 . ?
N2 H2BC 0.8900 . ?
N2 H2BD 0.8900 . ?
N2 C3 1.502(11) . ?
N2 C4 1.480(12) . ?
N2 C4A 1.497(14) . ?
N2 C3A 1.508(14) . ?
C1 H1AA 0.9800 . ?
C1 H1BB 0.9800 . ?
C1 C2 1.544(11) . ?
C1 C4 1.498(12) . ?
C1 C2A 1.474(14) . ?
C1 C4A 1.535(14) . ?
C2 H2A 0.9700 . ?
C2 H2B 0.9700 . ?
C2 C3 1.496(12) . ?
C3 H3A 0.9700 . ?
C3 H3B 0.9700 . ?
C4 H4A 0.9700 . ?
C4 H4B 0.9700 . ?
C2A H2AC 0.9700 . ?
C2A H2AD 0.9700 . ?
C2A C3A 1.512(14) . ?
C4A H4AA 0.9700 . ?
C4A H4AB 0.9700 . ?
C3A H3AA 0.9700 . ?
C3A H3AB 0.9700 . ?

loop_
_geom_torsion_atom_site_label_1
_geom_torsion_atom_site_label_2
_geom_torsion_atom_site_label_3
_geom_torsion_atom_site_label_4
_geom_torsion
_geom_torsion_site_symmetry_1
_geom_torsion_site_symmetry_2
_geom_torsion_site_symmetry_3
_geom_torsion_site_symmetry_4
_geom_torsion_publ_flag
N1 C1 C2 C3 161.1(6) . . . . ?
N1 C1 C4 N2 -152.8(8) . . . . ?
N1 C1 C2A C3A 160.1(9) . . . . ?
N1 C1 C4A N2 -165.4(8) . . . . ?
C1 C2 C3 N2 -27.4(9) . . . . ?
C1 C2A C3A N2 -23.8(14) . . . . ?
C2 C1 C4 N2 -32.7(11) . . . . ?
C3 N2 C4 C1 15.8(11) . . . . ?
C4 N2 C3 C2 7.8(11) . . . . ?
C4 C1 C2 C3 37.8(10) . . . . ?
C2A C1 C4A N2 -39.0(11) . . . . ?
C4A N2 C3A C2A -0.8(15) . . . . ?
C4A C1 C2A C3A 39.4(13) . . . . ?
C3A N2 C4A C1 23.7(12) . . . . ?
